data_7221688
loop_
_publ_author_name
'Lee, Jae Hwa'
'Kim, Tae Kyung'
'Suh, Myunghyun Paik'
'Moon, Hoi Ri'

_publ_section_title
;
 Solvent-induced single-crystal to single-crystal transformation of a
 Zn4O-containing doubly interpenetrated metal--organic framework with a
 pcu net
;
_journal_issue 46
_journal_name_full CrystEngComm
_journal_page_first 8807
_journal_paper_doi 10.1039/C5CE01074H
_journal_volume 17
_journal_year 2015
_chemical_compound_source 'Zinc nitrate hexahydrate, bis(4-carboxyphenyl)-N-methylamine'
_chemical_formula_moiety 'C90 H66 N6 O26 Zn8, 8 (C3 H7 N O)'
_chemical_formula_sum 'C114 H122 N14 O34 Zn8'
_chemical_formula_weight 2755.22
_chemical_name_common Zn4OCPMA_origin
_chemical_name_systematic
; 
 ? 
;
_space_group_IT_number 155
_symmetry_cell_setting trigonal
_symmetry_space_group_name_Hall 'R 3 2"'
_symmetry_space_group_name_H-M 'R 3 2 :H'
_atom_sites_solution_hydrogens geom
_atom_sites_solution_primary direct
_atom_sites_solution_secondary difmap
_audit_creation_method SHELXL-97
_audit_update_record
;
2015-07-25 deposited with the CCDC.
2015-07-30 downloaded from the CCDC.
;
_cell_angle_alpha 90.00
_cell_angle_beta 90.00
_cell_angle_gamma 120.00
_cell_formula_units_Z 6
_cell_length_a 18.985(3)
_cell_length_b 18.985(3)
_cell_length_c 68.340(14)
_cell_measurement_reflns_used 125758
_cell_measurement_temperature 100(2)
_cell_measurement_theta_max 32.385
_cell_measurement_theta_min 1.908
_cell_volume 21332(6)
_computing_cell_refinement HKL3000
_computing_data_collection 'PAL ADSC Quantum-210 ADX Program'
_computing_data_reduction HKL3000
_computing_molecular_graphics 'MS Modeling'
_computing_publication_material WinGX
_computing_structure_refinement 'Bruker SHELXTL-XL'
_computing_structure_solution 'Bruker SHELXTL-XS'
_diffrn_ambient_temperature 100(2)
_diffrn_measured_fraction_theta_full 0.984
_diffrn_measured_fraction_theta_max 0.984
_diffrn_measurement_device_type 'ADSC Q210 CCD area detector'
_diffrn_measurement_method 'omega scan'
_diffrn_radiation_monochromator 'Si(111) double crystal monochromator'
_diffrn_radiation_source 'PLSII 2D bending magnet'
_diffrn_radiation_type synchrotron
_diffrn_radiation_wavelength 0.70000
_diffrn_reflns_av_R_equivalents 0.0417
_diffrn_reflns_av_sigmaI/netI 0.0298
_diffrn_reflns_limit_h_max 25
_diffrn_reflns_limit_h_min -26
_diffrn_reflns_limit_k_max 25
_diffrn_reflns_limit_k_min -25
_diffrn_reflns_limit_l_max 94
_diffrn_reflns_limit_l_min -94
_diffrn_reflns_number 65641
_diffrn_reflns_theta_full 29.00
_diffrn_reflns_theta_max 29.00
_diffrn_reflns_theta_min 1.91
_exptl_absorpt_coefficient_mu 1.339
_exptl_absorpt_correction_T_max 0.7755
_exptl_absorpt_correction_T_min 0.7055
_exptl_absorpt_correction_type multi-scan
_exptl_absorpt_process_details 'HKL3000 Scalepack'
_exptl_crystal_colour Orange
_exptl_crystal_density_diffrn 1.287
_exptl_crystal_density_method 'not measured'
_exptl_crystal_description 'Length, width, and breadth roughly equal'
_exptl_crystal_F_000 8496
_exptl_crystal_recrystallization_method 'Solvothermal synthesis'
_exptl_crystal_size_max 0.28
_exptl_crystal_size_mid 0.25
_exptl_crystal_size_min 0.20
_platon_squeeze_details
;
 The contribution of some 1870 electrons were removed by the SQUEEZE process. In space group R32, this then implies that the some 1870/18 = 103.9 of the removed electrons would be associated with the asymmetric unit and hence that 103.9/40 = 2.6 molecules of N,N-dimethylformamide (DMF) would be associated with the asymmetric unit. As the value of Z is 6 and a Zn~8~ formula unit has 3 asymmetric units, this would then imply that the contribution of some 8 molecules of DMF were removed from the formula unit by the SQUEEZE process. Therefore, the formulation appear as [Zn~4~O(CPMA)~3~]~2~ 8DMF.
;
_refine_diff_density_max 0.548
_refine_diff_density_min -0.596
_refine_diff_density_rms 0.063
_refine_ls_abs_structure_details 'Flack H D (1983), Acta Cryst. A39, 876-881'
_refine_ls_abs_structure_Flack 0.061(15)
_refine_ls_extinction_coef 0.00110(10)
_refine_ls_extinction_expression Fc^*^=kFc[1+0.001xFc^2^\l^3^/sin(2\q)]^-1/4^
_refine_ls_extinction_method SHELXL
_refine_ls_goodness_of_fit_ref 1.003
_refine_ls_hydrogen_treatment constr
_refine_ls_matrix_type full
_refine_ls_number_parameters 346
_refine_ls_number_reflns 12870
_refine_ls_number_restraints 12
_refine_ls_restrained_S_all 1.004
_refine_ls_R_factor_all 0.0757
_refine_ls_R_factor_gt 0.0551
_refine_ls_shift/su_max 0.002
_refine_ls_shift/su_mean 0.000
_refine_ls_structure_factor_coef Fsqd
_refine_ls_weighting_details 'calc w=1/[\s^2^(Fo^2^)+(0.1219P)^2^+0.0000P] where P=(Fo^2^+2Fc^2^)/3'
_refine_ls_weighting_scheme calc
_refine_ls_wR_factor_gt 0.1717
_refine_ls_wR_factor_ref 0.1835
_reflns_number_gt 7991
_reflns_number_total 12870
_reflns_threshold_expression >2sigma(I)
_cod_data_source_file c5ce01074h2.cif
_cod_data_source_block zn4ocpma_origin_r32_sqd
_cod_depositor_comments 'Adding full bibliography for 7221688--7221691.cif.'
_cod_original_cell_volume 21331(6)
_cod_original_sg_symbol_H-M 'R 3 2'
_cod_database_code 7221688
_platon_squeeze_void_probe_radius 1.20

loop_
_symmetry_equiv_pos_as_xyz
'x, y, z'
'-y, x-y, z'
'-x+y, -x, z'
'y, x, -z'
'-x, -x+y, -z'
'x-y, -y, -z'
'x+2/3, y+1/3, z+1/3'
'-y+2/3, x-y+1/3, z+1/3'
'-x+y+2/3, -x+1/3, z+1/3'
'y+2/3, x+1/3, -z+1/3'
'-x+2/3, -x+y+1/3, -z+1/3'
'x-y+2/3, -y+1/3, -z+1/3'
'x+1/3, y+2/3, z+2/3'
'-y+1/3, x-y+2/3, z+2/3'
'-x+y+1/3, -x+2/3, z+2/3'
'y+1/3, x+2/3, -z+2/3'
'-x+1/3, -x+y+2/3, -z+2/3'
'x-y+1/3, -y+2/3, -z+2/3'

loop_
_atom_site_label
_atom_site_type_symbol
_atom_site_fract_x
_atom_site_fract_y
_atom_site_fract_z
_atom_site_U_iso_or_equiv
_atom_site_adp_type
_atom_site_occupancy
_atom_site_symmetry_multiplicity
_atom_site_calc_flag
_atom_site_refinement_flags
Zn1 Zn 0.3333 0.6667 0.297076(10) 0.0825(2) Uani 1 3 d S
Zn2 Zn 0.35503(3) 0.58271(4) 0.334477(6) 0.09150(17) Uani 1 1 d .
Zn3 Zn 0.0000 0.0000 0.193606(13) 0.1343(5) Uani 1 3 d S
Zn4 Zn 0.10317(2) 0.08573(2) 0.155295(5) 0.06642(14) Uani 1 1 d .
O1 O 0.3333 0.6667 0.32536(6) 0.0864(12) Uani 1 3 d S
O2 O 0.0000 0.0000 0.16419(5) 0.0689(9) Uani 1 3 d S
O3 O 0.3413(2) 0.5763(2) 0.28649(5) 0.1084(10) Uani 1 1 d .
O4 O 0.3816(4) 0.5358(4) 0.31325(7) 0.182(3) Uani 1 1 d .
O5 O 0.1062(3) 0.0790(4) 0.19899(7) 0.208(3) Uani 1 1 d .
O6 O 0.1928(2) 0.1459(2) 0.17387(5) 0.1060(10) Uani 1 1 d .
O7 O 0.14995(16) 0.04200(16) 0.13655(3) 0.0725(6) Uani 1 1 d .
O8 O 0.07517(16) -0.09461(16) 0.14035(4) 0.0832(7) Uani 1 1 d .
O9 O 0.5097(2) 0.2179(2) 0.01870(5) 0.1102(10) Uani 1 1 d .
O10 O 0.6068(3) 0.1829(4) 0.02015(9) 0.207(3) Uani 1 1 d .
N1 N 0.4213(4) 0.3202(4) 0.24713(9) 0.181(4) Uani 1 1 d .
N2 N 0.3505(3) -0.0645(3) 0.08162(7) 0.1178(15) Uani 1 1 d .
C1 C 0.3689(3) 0.5363(4) 0.29484(7) 0.1046(15) Uani 1 1 d .
C2 C 0.3839(3) 0.4789(3) 0.28252(5) 0.120(2) Uani 1 1 d G
C3 C 0.4279(4) 0.4441(4) 0.28976(5) 0.223(6) Uani 1 1 d G
H3 H 0.4499 0.4568 0.3026 0.268 Uiso 1 1 calc R
C4 C 0.4397(4) 0.3905(4) 0.27822(6) 0.312(9) Uani 1 1 d GU
H4 H 0.4697 0.3667 0.2832 0.375 Uiso 1 1 calc R
C5 C 0.4074(3) 0.3718(3) 0.25943(5) 0.131(2) Uani 1 1 d G
C6 C 0.3634(2) 0.4066(2) 0.25218(4) 0.0974(13) Uani 1 1 d G
H6 H 0.3414 0.3939 0.2393 0.117 Uiso 1 1 calc R
C7 C 0.35168(19) 0.4602(2) 0.26373(4) 0.0910(11) Uani 1 1 d G
H7 H 0.3216 0.4840 0.2588 0.109 Uiso 1 1 calc R
C8 C 0.4959(6) 0.3204(6) 0.24698(12) 0.235(7) Uani 1 1 d U
H8A H 0.4937 0.2810 0.2566 0.352 Uiso 1 1 calc R
H8B H 0.5403 0.3748 0.2503 0.352 Uiso 1 1 calc R
H8C H 0.5053 0.3054 0.2339 0.352 Uiso 1 1 calc R
C9 C 0.1761(4) 0.1331(4) 0.19163(9) 0.1233(19) Uani 1 1 d .
C10 C 0.24127(17) 0.1789(2) 0.20634(4) 0.1061(14) Uani 1 1 d G
C11 C 0.31994(18) 0.23049(19) 0.19972(4) 0.0919(13) Uani 1 1 d G
H11 H 0.3321 0.2329 0.1862 0.110 Uiso 1 1 calc R
C12 C 0.38088(15) 0.27864(19) 0.21294(5) 0.1044(16) Uani 1 1 d G
H12 H 0.4347 0.3139 0.2084 0.125 Uiso 1 1 calc R
C13 C 0.3631(2) 0.2752(3) 0.23277(5) 0.135(2) Uani 1 1 d G
C14 C 0.2845(2) 0.2235(3) 0.23938(4) 0.189(4) Uani 1 1 d G
H14 H 0.2723 0.2212 0.2529 0.226 Uiso 1 1 calc R
C15 C 0.22353(19) 0.1754(3) 0.22617(5) 0.191(4) Uani 1 1 d G
H15 H 0.1698 0.1401 0.2307 0.229 Uiso 1 1 calc R
C16 C 0.1358(2) -0.0310(2) 0.13362(5) 0.0682(8) Uani 1 1 d .
C17 C 0.19424(15) -0.04043(14) 0.12117(4) 0.0798(9) Uani 1 1 d G
C18 C 0.17843(15) -0.11731(11) 0.11550(5) 0.1034(15) Uani 1 1 d G
H18 H 0.1320 -0.1644 0.1205 0.124 Uiso 1 1 calc R
C19 C 0.23052(18) -0.12532(12) 0.10257(5) 0.1051(14) Uani 1 1 d G
H19 H 0.2197 -0.1779 0.0987 0.126 Uiso 1 1 calc R
C20 C 0.29842(17) -0.05645(16) 0.09531(5) 0.1005(14) Uani 1 1 d G
C21 C 0.31423(15) 0.02042(13) 0.10098(5) 0.0965(13) Uani 1 1 d G
H21 H 0.3606 0.0675 0.0960 0.116 Uiso 1 1 calc R
C22 C 0.26214(16) 0.02844(11) 0.11391(4) 0.0869(11) Uani 1 1 d G
H22 H 0.2729 0.0810 0.1178 0.104 Uiso 1 1 calc R
C23 C 0.3473(3) -0.1402(3) 0.08070(10) 0.136(2) Uani 1 1 d .
H23A H 0.3757 -0.1460 0.0920 0.204 Uiso 1 1 calc R
H23B H 0.3736 -0.1432 0.0686 0.204 Uiso 1 1 calc R
H23C H 0.2904 -0.1841 0.0808 0.204 Uiso 1 1 calc R
C24 C 0.5394(3) 0.1771(3) 0.02511(7) 0.1072(14) Uani 1 1 d .
C25 C 0.4911(2) 0.1149(3) 0.04088(6) 0.146(2) Uani 1 1 d G
C26 C 0.52142(19) 0.0702(3) 0.05002(7) 0.145(3) Uani 1 1 d G
H26 H 0.5745 0.0802 0.0470 0.174 Uiso 1 1 calc R
C27 C 0.4741(2) 0.0108(2) 0.06364(6) 0.142(3) Uani 1 1 d G
H27 H 0.4948 -0.0198 0.0699 0.170 Uiso 1 1 calc R
C28 C 0.3965(2) -0.0039(2) 0.06810(5) 0.1070(15) Uani 1 1 d G
C29 C 0.36617(17) 0.0409(2) 0.05895(6) 0.1205(18) Uani 1 1 d G
H29 H 0.3131 0.0308 0.0620 0.145 Uiso 1 1 calc R
C30 C 0.4135(2) 0.1003(2) 0.04534(6) 0.1137(17) Uani 1 1 d G
H30 H 0.3928 0.1309 0.0391 0.136 Uiso 1 1 calc R

loop_
_atom_site_aniso_label
_atom_site_aniso_U_11
_atom_site_aniso_U_22
_atom_site_aniso_U_33
_atom_site_aniso_U_23
_atom_site_aniso_U_13
_atom_site_aniso_U_12
Zn1 0.0955(3) 0.0955(3) 0.0566(4) 0.000 0.000 0.04774(17)
Zn2 0.1040(3) 0.1158(4) 0.0572(2) 0.0078(2) 0.0082(2) 0.0568(3)
Zn3 0.1763(7) 0.1763(7) 0.0503(4) 0.000 0.000 0.0882(4)
Zn4 0.0699(2) 0.0681(2) 0.0599(2) -0.00510(16) -0.00840(15) 0.03347(18)
O1 0.1024(19) 0.1024(19) 0.054(2) 0.000 0.000 0.0512(10)
O2 0.0802(15) 0.0802(15) 0.0462(17) 0.000 0.000 0.0401(7)
O3 0.131(3) 0.116(2) 0.0923(19) -0.0001(17) 0.0098(18) 0.072(2)
O4 0.266(6) 0.246(6) 0.126(3) -0.108(4) -0.092(4) 0.198(6)
O5 0.143(4) 0.237(7) 0.117(3) -0.058(4) -0.039(3) 0.000(4)
O6 0.116(2) 0.120(2) 0.095(2) -0.0514(18) -0.0478(18) 0.068(2)
O7 0.0796(14) 0.0727(14) 0.0617(12) -0.0008(10) 0.0069(10) 0.0354(11)
O8 0.0716(14) 0.0684(14) 0.1019(17) 0.0081(13) 0.0248(13) 0.0292(12)
O9 0.121(3) 0.118(2) 0.0900(19) 0.0203(17) 0.0034(18) 0.058(2)
O10 0.098(3) 0.262(6) 0.261(6) 0.185(5) 0.071(3) 0.089(3)
N1 0.152(4) 0.261(8) 0.192(6) -0.165(6) -0.103(4) 0.149(5)
N2 0.132(3) 0.094(3) 0.149(3) 0.049(2) 0.081(3) 0.073(2)
C1 0.102(3) 0.140(4) 0.080(3) -0.038(3) -0.029(2) 0.066(3)
C2 0.137(4) 0.164(5) 0.108(3) -0.068(3) -0.057(3) 0.113(4)
C3 0.336(13) 0.331(12) 0.153(6) -0.153(7) -0.154(7) 0.280(12)
C4 0.508(18) 0.482(18) 0.208(8) -0.254(11) -0.251(11) 0.443(17)
C5 0.142(5) 0.168(5) 0.123(4) -0.084(4) -0.072(4) 0.107(4)
C6 0.072(2) 0.126(4) 0.088(3) -0.036(2) -0.0144(19) 0.045(2)
C7 0.080(2) 0.103(3) 0.087(3) -0.009(2) 0.000(2) 0.044(2)
C8 0.223(10) 0.316(15) 0.236(11) -0.194(11) -0.122(8) 0.187(10)
C9 0.113(4) 0.114(4) 0.104(4) -0.038(3) -0.041(3) 0.028(3)
C10 0.107(3) 0.117(4) 0.087(3) -0.035(3) -0.032(2) 0.050(3)
C11 0.107(3) 0.103(3) 0.087(3) -0.035(2) -0.030(2) 0.068(3)
C12 0.095(3) 0.111(3) 0.134(4) -0.058(3) -0.049(3) 0.071(3)
C13 0.148(5) 0.193(6) 0.116(4) -0.091(4) -0.066(4) 0.125(5)
C14 0.152(6) 0.268(11) 0.089(4) -0.082(5) -0.034(4) 0.062(7)
C15 0.104(4) 0.264(10) 0.132(5) -0.097(6) -0.027(4) 0.037(5)
C16 0.0696(18) 0.0576(17) 0.0633(16) -0.0052(13) -0.0013(13) 0.0211(15)
C17 0.070(2) 0.082(2) 0.086(2) 0.0050(18) 0.0120(17) 0.0371(19)
C18 0.077(2) 0.075(2) 0.151(4) 0.009(3) 0.036(3) 0.032(2)
C19 0.106(3) 0.085(3) 0.129(4) 0.001(3) 0.031(3) 0.051(3)
C20 0.086(3) 0.089(3) 0.132(4) 0.012(3) 0.029(3) 0.048(2)
C21 0.096(3) 0.073(2) 0.111(3) 0.022(2) 0.042(2) 0.034(2)
C22 0.103(3) 0.061(2) 0.092(2) 0.0099(17) 0.019(2) 0.0378(19)
C23 0.117(4) 0.085(3) 0.197(7) 0.004(3) 0.072(4) 0.044(3)
C24 0.116(4) 0.107(3) 0.093(3) 0.036(3) 0.025(3) 0.051(3)
C25 0.118(4) 0.147(5) 0.180(6) 0.065(5) 0.038(4) 0.071(4)
C26 0.112(4) 0.147(5) 0.202(6) 0.103(5) 0.081(4) 0.084(4)
C27 0.136(5) 0.151(5) 0.175(6) 0.075(5) 0.069(4) 0.099(4)
C28 0.116(3) 0.096(3) 0.112(3) 0.038(2) 0.053(3) 0.055(3)
C29 0.135(4) 0.152(5) 0.102(3) 0.028(3) 0.042(3) 0.092(4)
C30 0.105(3) 0.149(5) 0.104(3) 0.038(3) 0.036(3) 0.076(3)

loop_
_atom_type_symbol
_atom_type_description
_atom_type_scat_dispersion_real
_atom_type_scat_dispersion_imag
_atom_type_scat_source
C C 0.0030 0.0016 'International Tables Vol C Tables 4.2.6.8 and 6.1.1.4'
H H 0.0000 0.0000 'International Tables Vol C Tables 4.2.6.8 and 6.1.1.4'
N N 0.0059 0.0032 'International Tables Vol C Tables 4.2.6.8 and 6.1.1.4'
O O 0.0105 0.0059 'International Tables Vol C Tables 4.2.6.8 and 6.1.1.4'
Zn Zn 0.2992 1.4004 'International Tables Vol C Tables 4.2.6.8 and 6.1.1.4'

loop_
_geom_angle_atom_site_label_1
_geom_angle_atom_site_label_2
_geom_angle_atom_site_label_3
_geom_angle
_geom_angle_site_symmetry_1
_geom_angle_site_symmetry_3
O1 Zn1 O3 111.94(11) . 3_565
O1 Zn1 O3 111.94(11) . 2_665
O3 Zn1 O3 106.90(12) 3_565 2_665
O1 Zn1 O3 111.94(11) . .
O3 Zn1 O3 106.90(12) 3_565 .
O3 Zn1 O3 106.90(12) 2_665 .
O1 Zn1 Zn2 35.674(14) . .
O3 Zn1 Zn2 129.00(12) 3_565 .
O3 Zn1 Zn2 120.96(11) 2_665 .
O3 Zn1 Zn2 76.50(11) . .
O1 Zn1 Zn2 35.672(14) . 2_665
O3 Zn1 Zn2 120.96(11) 3_565 2_665
O3 Zn1 Zn2 76.50(11) 2_665 2_665
O3 Zn1 Zn2 129.00(12) . 2_665
Zn2 Zn1 Zn2 60.67(2) . 2_665
O1 Zn1 Zn2 35.673(14) . 3_565
O3 Zn1 Zn2 76.50(11) 3_565 3_565
O3 Zn1 Zn2 129.00(12) 2_665 3_565
O3 Zn1 Zn2 120.96(11) . 3_565
Zn2 Zn1 Zn2 60.67(2) . 3_565
Zn2 Zn1 Zn2 60.66(2) 2_665 3_565
O4 Zn2 O10 121.5(3) . 7_455
O4 Zn2 O1 110.9(2) . .
O10 Zn2 O1 108.88(18) 7_455 .
O4 Zn2 O9 105.2(2) . 8
O10 Zn2 O9 97.1(2) 7_455 8
O1 Zn2 O9 112.51(14) . 8
O4 Zn2 Zn1 75.50(17) . .
O10 Zn2 Zn1 127.80(14) 7_455 .
O1 Zn2 Zn1 35.58(11) . .
O9 Zn2 Zn1 127.80(12) 8 .
O5 Zn3 O5 116.15(11) 3 .
O5 Zn3 O5 116.15(11) 3 2
O5 Zn3 O5 116.15(11) . 2
O5 Zn3 O2 101.47(17) 3 .
O5 Zn3 O2 101.46(17) . .
O5 Zn3 O2 101.47(17) 2 .
O2 Zn4 O7 109.53(10) . .
O2 Zn4 O6 120.60(15) . .
O7 Zn4 O6 102.92(13) . .
O2 Zn4 O8 112.94(9) . 2
O7 Zn4 O8 104.03(12) . 2
O6 Zn4 O8 105.20(13) . 2
O2 Zn4 Zn4 34.79(5) . 2
O7 Zn4 Zn4 119.29(8) . 2
O6 Zn4 Zn4 135.77(11) . 2
O8 Zn4 Zn4 78.17(8) 2 2
O2 Zn4 Zn4 34.79(5) . 3
O7 Zn4 Zn4 75.12(8) . 3
O6 Zn4 Zn4 125.98(12) . 3
O8 Zn4 Zn4 128.04(8) 2 3
Zn4 Zn4 Zn4 60.0 2 3
Zn1 O1 Zn2 108.75(11) . .
Zn1 O1 Zn2 108.76(11) . 2_665
Zn2 O1 Zn2 110.18(11) . 2_665
Zn1 O1 Zn2 108.76(11) . 3_565
Zn2 O1 Zn2 110.18(11) . 3_565
Zn2 O1 Zn2 110.17(11) 2_665 3_565
Zn4 O2 Zn4 110.42(9) 3 2
Zn4 O2 Zn4 110.42(9) 3 .
Zn4 O2 Zn4 110.42(9) 2 .
Zn4 O2 Zn3 108.50(10) 3 .
Zn4 O2 Zn3 108.50(10) 2 .
Zn4 O2 Zn3 108.51(10) . .
C1 O3 Zn1 127.4(3) . .
C1 O4 Zn2 130.6(4) . .
C9 O5 Zn3 145.9(4) . .
C9 O6 Zn4 116.9(4) . .
C16 O7 Zn4 131.4(2) . .
C16 O8 Zn4 128.0(3) . 3
C24 O9 Zn2 127.4(3) . 15_554
C24 O10 Zn2 132.7(4) . 13_544
C13 N1 C5 118.4(4) . .
C13 N1 C8 118.5(4) . .
C5 N1 C8 122.5(4) . .
C28 N2 C23 120.2(4) . .
C28 N2 C20 121.9(3) . .
C23 N2 C20 117.5(3) . .
O3 C1 O4 126.0(5) . .
O3 C1 C2 118.0(4) . .
O4 C1 C2 115.9(5) . .
C3 C2 C7 120.0 . .
C3 C2 C1 121.3(3) . .
C7 C2 C1 118.7(3) . .
C4 C3 C2 120.0 . .
C5 C4 C3 120.0 . .
C4 C5 C6 120.0 . .
C4 C5 N1 121.0(3) . .
C6 C5 N1 118.9(3) . .
C5 C6 C7 120.0 . .
C6 C7 C2 120.0 . .
O6 C9 O5 126.0(4) . .
O6 C9 C10 119.1(5) . .
O5 C9 C10 114.8(5) . .
C11 C10 C15 120.0 . .
C11 C10 C9 118.6(3) . .
C15 C10 C9 121.3(3) . .
C10 C11 C12 120.0 . .
C11 C12 C13 120.0 . .
C14 C13 C12 120.0 . .
C14 C13 N1 116.3(4) . .
C12 C13 N1 123.7(4) . .
C15 C14 C13 120.0 . .
C14 C15 C10 120.0 . .
O8 C16 O7 124.7(3) . .
O8 C16 C17 118.3(3) . .
O7 C16 C17 117.0(3) . .
C18 C17 C22 120.0 . .
C18 C17 C16 120.4(2) . .
C22 C17 C16 119.4(2) . .
C19 C18 C17 120.0 . .
C18 C19 C20 120.0 . .
C21 C20 C19 120.0 . .
C21 C20 N2 119.9(2) . .
C19 C20 N2 120.0(2) . .
C22 C21 C20 120.0 . .
C21 C22 C17 120.0 . .
O9 C24 O10 127.0(4) . .
O9 C24 C25 116.6(4) . .
O10 C24 C25 116.4(5) . .
C26 C25 C30 120.0 . .
C26 C25 C24 121.4(3) . .
C30 C25 C24 118.6(3) . .
C27 C26 C25 120.0 . .
C26 C27 C28 120.0 . .
C29 C28 C27 120.0 . .
C29 C28 N2 121.6(3) . .
C27 C28 N2 118.4(3) . .
C28 C29 C30 120.0 . .
C29 C30 C25 120.0 . .

loop_
_geom_bond_atom_site_label_1
_geom_bond_atom_site_label_2
_geom_bond_distance
_geom_bond_site_symmetry_2
Zn1 O1 1.933(4) .
Zn1 O3 1.936(3) 3_565
Zn1 O3 1.936(3) 2_665
Zn1 O3 1.936(3) .
Zn1 Zn2 3.1464(9) .
Zn1 Zn2 3.1466(9) 2_665
Zn1 Zn2 3.1466(9) 3_565
Zn2 O4 1.898(4) .
Zn2 O10 1.930(4) 7_455
Zn2 O1 1.9377(14) .
Zn2 O9 1.955(3) 8
Zn3 O5 1.850(5) 3
Zn3 O5 1.850(5) .
Zn3 O5 1.850(5) 2
Zn3 O2 2.010(4) .
Zn4 O2 1.9149(12) .
Zn4 O7 1.964(2) .
Zn4 O6 1.967(3) .
Zn4 O8 1.968(2) 2
Zn4 Zn4 3.1452(8) 2
Zn4 Zn4 3.1453(8) 3
O1 Zn2 1.9378(14) 2_665
O1 Zn2 1.9379(14) 3_565
O2 Zn4 1.9149(12) 3
O2 Zn4 1.9149(12) 2
O3 C1 1.255(6) .
O4 C1 1.282(7) .
O5 C9 1.306(8) .
O6 C9 1.247(7) .
O7 C16 1.290(4) .
O8 C16 1.267(4) .
O8 Zn4 1.969(2) 3
O9 C24 1.244(6) .
O9 Zn2 1.955(3) 15_554
O10 C24 1.275(7) .
O10 Zn2 1.930(4) 13_544
N1 C13 1.404(4) .
N1 C5 1.412(5) .
N1 C8 1.414(11) .
N2 C28 1.391(4) .
N2 C23 1.409(7) .
N2 C20 1.424(4) .
C1 C2 1.513(5) .
C2 C3 1.3900 .
C2 C7 1.3900 .
C3 C4 1.3900 .
C4 C5 1.3900 .
C5 C6 1.3900 .
C6 C7 1.3900 .
C9 C10 1.491(5) .
C10 C11 1.3900 .
C10 C15 1.3900 .
C11 C12 1.3900 .
C12 C13 1.3900 .
C13 C14 1.3900 .
C14 C15 1.3900 .
C16 C17 1.478(4) .
C17 C18 1.3900 .
C17 C22 1.3900 .
C18 C19 1.3900 .
C19 C20 1.3900 .
C20 C21 1.3900 .
C21 C22 1.3900 .
C24 C25 1.521(5) .
C25 C26 1.3900 .
C25 C30 1.3900 .
C26 C27 1.3900 .
C27 C28 1.3900 .
C28 C29 1.3900 .
C29 C30 1.3900 .

loop_
_platon_squeeze_void_nr
_platon_squeeze_void_average_x
_platon_squeeze_void_average_y
_platon_squeeze_void_average_z
_platon_squeeze_void_volume
_platon_squeeze_void_count_electrons
_platon_squeeze_void_content
1 -0.098 -0.033 -0.001 10181 1870 ' '
